data_7134797
loop_
_publ_author_name
'Agou, Tomohiro'
'Kuroiwa, Shunsuke'
'Moriyama, Ryo'
'Kuroda, Takuma'
'Kubo, Kazuya'
'Fukumoto, Hiroki'
'Morita, Masato'
'Inoue, Ryo'
'Nabeshima, Tatsuya'

_publ_section_title
;
 Synthesis and structural characterization of Sb(iii) and Bi(iii)
 complexes with an N2O2-type tetradentate dipyrrin ligand
;
_journal_issue 39
_journal_name_full 'Chemical Communications'
_journal_page_first 7141
_journal_page_last 7144
_journal_paper_doi 10.1039/D5CC01037C
_journal_volume 61
_journal_year 2025
_chemical_formula_moiety 'C46 H55 N2 O2 Sb'
_chemical_formula_sum 'C46 H55 N2 O2 Sb'
_chemical_formula_weight 789.67
_space_group_crystal_system orthorhombic
_space_group_IT_number 61
_space_group_name_Hall '-P 2ac 2ab'
_space_group_name_H-M_alt 'P b c a'
_atom_sites_solution_hydrogens geom
_atom_sites_solution_primary dual
_audit_creation_date 2025-04-08
_audit_creation_method
;
Olex2 1.5
(compiled 2025.03.04 svn.red2d20d0 for OlexSys, GUI svn.r7188)
;
_audit_update_record
;
2025-04-08 deposited with the CCDC.	2025-04-10 downloaded from the CCDC.
;
_cell_angle_alpha 90
_cell_angle_beta 90
_cell_angle_gamma 90
_cell_formula_units_Z 8
_cell_length_a 18.4576(6)
_cell_length_b 16.2320(6)
_cell_length_c 27.3781(10)
_cell_measurement_reflns_used 11929
_cell_measurement_temperature 213
_cell_measurement_theta_max 27.9050
_cell_measurement_theta_min 2.2050
_cell_volume 8202.6(5)
_computing_cell_refinement 'CrysAlisPro 1.171.40.53 (Rigaku OD, 2019)'
_computing_data_collection 'CrysAlisPro 1.171.40.53 (Rigaku OD, 2019)'
_computing_data_reduction 'CrysAlisPro 1.171.40.53 (Rigaku OD, 2019)'
_computing_molecular_graphics 'Olex2 1.5 (Dolomanov et al., 2009)'
_computing_publication_material 'Olex2 1.5 (Dolomanov et al., 2009)'
_computing_structure_refinement 'SHELXL 2019/3 (Sheldrick, 2015)'
_computing_structure_solution 'SHELXT 2018/2 (Sheldrick, 2018)'
_diffrn_ambient_temperature 213
_diffrn_detector 'CCD plate'
_diffrn_measured_fraction_theta_full 0.991
_diffrn_measured_fraction_theta_max 0.836
_diffrn_measurement_details
;
List of Runs (angles in degrees, time in seconds):

  # Type    Start    End  Width  t~exp~   \w     \q     \k     \f   Frames
#--------------------------------------------------------------------------
  1  \w   -100.00  80.00   0.50    2.00    --  -10.00  45.00   0.00  360
;
_diffrn_measurement_device 'abstract diffractometer'
_diffrn_measurement_device_type 'dtrek-CrysAlisPro-abstract goniometer imported rigaku-d*trek images'
_diffrn_measurement_method '\w scans'
_diffrn_orient_matrix_type 'CrysAlisPro convention (1999,Acta A55,543-557)'
_diffrn_orient_matrix_UB_11 0.0109162000
_diffrn_orient_matrix_UB_12 0.0142705000
_diffrn_orient_matrix_UB_13 0.0233375000
_diffrn_orient_matrix_UB_21 -0.0047548000
_diffrn_orient_matrix_UB_22 -0.0402030000
_diffrn_orient_matrix_UB_23 0.0096547000
_diffrn_orient_matrix_UB_31 0.0365470000
_diffrn_orient_matrix_UB_32 -0.0094830000
_diffrn_orient_matrix_UB_33 -0.0057357000
_diffrn_radiation_monochromator graphite
_diffrn_radiation_probe x-ray
_diffrn_radiation_type 'Mo K\a'
_diffrn_radiation_wavelength 0.71073
_diffrn_reflns_av_R_equivalents 0.0583
_diffrn_reflns_av_unetI/netI 0.0646
_diffrn_reflns_Laue_measured_fraction_full 0.991
_diffrn_reflns_Laue_measured_fraction_max 0.836
_diffrn_reflns_limit_h_max 24
_diffrn_reflns_limit_h_min -24
_diffrn_reflns_limit_k_max 20
_diffrn_reflns_limit_k_min -20
_diffrn_reflns_limit_l_max 32
_diffrn_reflns_limit_l_min -21
_diffrn_reflns_number 34983
_diffrn_reflns_point_group_measured_fraction_full 0.991
_diffrn_reflns_point_group_measured_fraction_max 0.836
_diffrn_reflns_theta_full 25.242
_diffrn_reflns_theta_max 28.387
_diffrn_reflns_theta_min 1.488
_diffrn_source 'fine-focus sealed X-ray tube'
_diffrn_source_type 'Enhance (Mo) X-ray Source'
_exptl_absorpt_coefficient_mu 0.711
_exptl_absorpt_correction_T_max 1.00000
_exptl_absorpt_correction_T_min 0.48818
_exptl_absorpt_correction_type multi-scan
_exptl_absorpt_process_details
;
CrysAlisPro 1.171.40.53 (Rigaku Oxford Diffraction, 2019)
Empirical absorption correction using spherical harmonics,
 implemented in SCALE3 ABSPACK scaling algorithm.
;
_exptl_crystal_colour 'dull dark green'
_exptl_crystal_colour_lustre dull
_exptl_crystal_colour_modifier dark
_exptl_crystal_colour_primary green
_exptl_crystal_density_diffrn 1.279
_exptl_crystal_description plate
_exptl_crystal_F_000 3296
_exptl_crystal_preparation acetone
_exptl_crystal_recrystallization_method acetone
_exptl_crystal_size_max 0.1
_exptl_crystal_size_mid 0.1
_exptl_crystal_size_min 0.02
_refine_diff_density_max 0.623
_refine_diff_density_min -0.725
_refine_diff_density_rms 0.074
_refine_ls_extinction_method none
_refine_ls_goodness_of_fit_ref 1.025
_refine_ls_hydrogen_treatment constr
_refine_ls_matrix_type full
_refine_ls_number_parameters 485
_refine_ls_number_reflns 8597
_refine_ls_number_restraints 4
_refine_ls_restrained_S_all 1.030
_refine_ls_R_factor_all 0.0924
_refine_ls_R_factor_gt 0.0482
_refine_ls_shift/su_max 0.001
_refine_ls_shift/su_mean 0.000
_refine_ls_structure_factor_coef Fsqd
_refine_ls_weighting_details 'w=1/[\s^2^(Fo^2^)+(0.0352P)^2^+7.8212P] where P=(Fo^2^+2Fc^2^)/3'
_refine_ls_weighting_scheme calc
_refine_ls_wR_factor_gt 0.0926
_refine_ls_wR_factor_ref 0.1094
_reflns_Friedel_coverage 0.000
_reflns_number_gt 5603
_reflns_number_total 8597
_reflns_threshold_expression 'I > 2\s(I)'
_cod_data_source_file d5cc01037c2.cif
_cod_data_source_block 20241005-kurol1sb
_cod_database_code 7134797
_shelx_shelxl_version_number 2019/3
_shelx_space_group_comment
;
The symmetry employed for this shelxl refinement is uniquely defined
by the following loop, which should always be used as a source of
symmetry information in preference to the above space-group names.
They are only intended as comments.
;
_shelx_estimated_absorpt_t_max 0.986
_shelx_estimated_absorpt_t_min 0.932
_olex2_refinement_description
;
1. Fixed Uiso
 At 1.2 times of:
  All C(H) groups
 At 1.5 times of:
  All C(H,H,H) groups
2. Restrained distances
 Sb1-O2 \\sim Sb2-O2
 with sigma of 0.02
 Sb1-O1 \\sim Sb2-O1
 with sigma of 0.02
 Sb1-N2 \\sim Sb2-N2
 with sigma of 0.02
 Sb1-N1 \\sim Sb2-N1
 with sigma of 0.02
3. Others
 Sof(Sb2)=1-FVAR(1)
 Sof(Sb1)=FVAR(1)
4.a Aromatic/amide H refined with riding coordinates:
 C25(H25), C21(H21), C22(H22), C8(H8), C27(H27), C6(H6), C2(H2), C40(H40),
 C42(H42), C3(H3)
4.b Idealised Me refined as rotating group:
 C36(H36A,H36B,H36C), C17(H17A,H17B,H17C), C45(H45A,H45B,H45C), C35(H35A,H35B,
 H35C), C44(H44A,H44B,H44C), C37(H37A,H37B,H37C), C16(H16A,H16B,H16C), C14(H14A,
 H14B,H14C), C33(H33A,H33B,H33C), C13(H13A,H13B,H13C), C46(H46A,H46B,H46C),
 C18(H18A,H18B,H18C), C32(H32A,H32B,H32C), C31(H31A,H31B,H31C), C12(H12A,H12B,
 H12C)
;
_olex2_exptl_crystal_mounting_method fiber
_olex2_submission_special_instructions 'No special instructions were received'
_oxdiff_exptl_absorpt_empirical_details
;
Empirical correction (ABSPACK) includes:
- Absorption correction using spherical harmonics
- Frame scaling
- Detector area scaling
;
_oxdiff_exptl_absorpt_empirical_full_max 1.760
_oxdiff_exptl_absorpt_empirical_full_min 0.549

loop_
_space_group_symop_operation_xyz
'x, y, z'
'-x+1/2, -y, z+1/2'
'-x, y+1/2, -z+1/2'
'x+1/2, -y+1/2, -z'
'-x, -y, -z'
'x-1/2, y, -z-1/2'
'x, -y-1/2, z-1/2'
'-x-1/2, y-1/2, z'

loop_
_atom_site_label
_atom_site_type_symbol
_atom_site_fract_x
_atom_site_fract_y
_atom_site_fract_z
_atom_site_U_iso_or_equiv
_atom_site_adp_type
_atom_site_occupancy
_atom_site_site_symmetry_order
_atom_site_calc_flag
_atom_site_refinement_flags_posn
_atom_site_refinement_flags_adp
_atom_site_refinement_flags_occupancy
_atom_site_disorder_assembly
_atom_site_disorder_group
Sb1 Sb 0.53775(2) 0.54663(2) 0.58724(2) 0.03146(10) Uani 0.9252(10) 1 d D . P A 1
O2 O 0.48813(13) 0.43630(15) 0.58254(9) 0.0449(7) Uani 1 1 d D . . . .
O1 O 0.46196(12) 0.55317(15) 0.64156(9) 0.0406(6) Uani 1 1 d D . . . .
N2 N 0.63215(14) 0.46600(16) 0.57532(10) 0.0317(7) Uani 1 1 d D . . . .
N1 N 0.60723(15) 0.58592(18) 0.64731(10) 0.0348(7) Uani 1 1 d D . . . .
C38 C 0.80897(17) 0.5537(2) 0.62476(13) 0.0325(8) Uani 1 1 d . . . . .
C19 C 0.72871(17) 0.5416(2) 0.61822(13) 0.0316(8) Uani 1 1 d . . . . .
C20 C 0.70519(17) 0.4869(2) 0.58295(12) 0.0320(8) Uani 1 1 d . . . . .
C23 C 0.63050(18) 0.4057(2) 0.54090(13) 0.0319(8) Uani 1 1 d . . . . .
C1 C 0.68350(18) 0.5853(2) 0.64908(13) 0.0352(9) Uani 1 1 d . . . . .
C24 C 0.56503(19) 0.3616(2) 0.52635(13) 0.0345(8) Uani 1 1 d . . . . .
C5 C 0.50875(19) 0.6626(2) 0.69153(13) 0.0393(9) Uani 1 1 d . . . . .
C10 C 0.45097(19) 0.6199(2) 0.67119(13) 0.0379(9) Uani 1 1 d . . . . .
C29 C 0.49849(19) 0.3753(2) 0.54940(13) 0.0370(9) Uani 1 1 d . . . . .
C25 C 0.5718(2) 0.2981(2) 0.49158(13) 0.0396(9) Uani 1 1 d . . . . .
H25 H 0.616283 0.291166 0.475413 0.048 Uiso 1 1 calc R U . . .
C43 C 0.84839(19) 0.5006(2) 0.65466(14) 0.0401(9) Uani 1 1 d . . . . .
C9 C 0.3785(2) 0.6449(2) 0.68243(13) 0.0409(9) Uani 1 1 d . . . . .
C39 C 0.8431(2) 0.6193(2) 0.60142(14) 0.0425(10) Uani 1 1 d . . . . .
C28 C 0.4391(2) 0.3216(2) 0.53916(14) 0.0407(9) Uani 1 1 d . . . . .
C21 C 0.74784(19) 0.4378(2) 0.55114(13) 0.0381(9) Uani 1 1 d . . . . .
H21 H 0.798564 0.439312 0.548199 0.046 Uiso 1 1 calc R U . . .
C22 C 0.70189(19) 0.3880(2) 0.52557(14) 0.0405(9) Uani 1 1 d . . . . .
H22 H 0.715359 0.348871 0.501954 0.049 Uiso 1 1 calc R U . . .
C4 C 0.58404(19) 0.6391(2) 0.68256(13) 0.0400(9) Uani 1 1 d . . . . .
C8 C 0.3711(2) 0.7134(2) 0.71236(13) 0.0457(10) Uani 1 1 d . . . . .
H8 H 0.323763 0.730858 0.719717 0.055 Uiso 1 1 calc R U . . .
C27 C 0.4505(2) 0.2602(2) 0.50540(14) 0.0459(10) Uani 1 1 d . . . . .
H27 H 0.411495 0.224890 0.498485 0.055 Uiso 1 1 calc R U . . .
C15 C 0.3128(2) 0.5985(3) 0.66229(15) 0.0496(11) Uani 1 1 d . . . . .
C34 C 0.3643(2) 0.3324(2) 0.56250(16) 0.0493(11) Uani 1 1 d . . . . .
C6 C 0.4960(2) 0.7316(2) 0.72112(14) 0.0449(10) Uani 1 1 d . . . . .
H6 H 0.535879 0.760584 0.733747 0.054 Uiso 1 1 calc R U . . .
C41 C 0.9567(2) 0.5815(3) 0.63933(18) 0.0543(12) Uani 1 1 d . . . . .
C26 C 0.5155(2) 0.2462(2) 0.48051(14) 0.0445(10) Uani 1 1 d . . . . .
C2 C 0.7049(2) 0.6378(2) 0.68692(14) 0.0485(10) Uani 1 1 d . . . . .
H2 H 0.752926 0.649003 0.696212 0.058 Uiso 1 1 calc R U . . .
C7 C 0.4278(2) 0.7583(2) 0.73230(14) 0.0449(10) Uani 1 1 d . . . . .
C40 C 0.9169(2) 0.6312(3) 0.60896(16) 0.0526(11) Uani 1 1 d . . . . .
H40 H 0.940232 0.674731 0.592685 0.063 Uiso 1 1 calc R U . . .
C42 C 0.9218(2) 0.5169(3) 0.66177(16) 0.0503(11) Uani 1 1 d . . . . .
H42 H 0.948519 0.482433 0.682682 0.060 Uiso 1 1 calc R U . . .
C3 C 0.6445(2) 0.6700(3) 0.70800(15) 0.0557(12) Uani 1 1 d . . . . .
H3 H 0.643261 0.706349 0.734731 0.067 Uiso 1 1 calc R U . . .
C36 C 0.3319(2) 0.4139(3) 0.54516(19) 0.0697(14) Uani 1 1 d . . . . .
H36A H 0.364912 0.458541 0.552896 0.105 Uiso 1 1 calc R U . . .
H36B H 0.285957 0.423118 0.561437 0.105 Uiso 1 1 calc R U . . .
H36C H 0.324322 0.411766 0.510123 0.105 Uiso 1 1 calc R U . . .
C11 C 0.4122(2) 0.8348(3) 0.76367(15) 0.0524(11) Uani 1 1 d . . . . .
C30 C 0.5208(3) 0.1749(3) 0.44434(16) 0.0584(12) Uani 1 1 d . . . . .
C17 C 0.3131(2) 0.6019(3) 0.60611(16) 0.0652(13) Uani 1 1 d . . . . .
H17A H 0.310360 0.658832 0.595502 0.098 Uiso 1 1 calc R U . . .
H17B H 0.271750 0.571744 0.593534 0.098 Uiso 1 1 calc R U . . .
H17C H 0.357429 0.577280 0.593889 0.098 Uiso 1 1 calc R U . . .
C45 C 0.8138(2) 0.4281(3) 0.67929(16) 0.0569(12) Uani 1 1 d . . . . .
H45A H 0.802562 0.386318 0.655124 0.085 Uiso 1 1 calc R U . . .
H45B H 0.769531 0.445549 0.695352 0.085 Uiso 1 1 calc R U . . .
H45C H 0.846906 0.405541 0.703329 0.085 Uiso 1 1 calc R U . . .
C35 C 0.3113(2) 0.2639(3) 0.54753(18) 0.0664(13) Uani 1 1 d . . . . .
H35A H 0.303623 0.265841 0.512500 0.100 Uiso 1 1 calc R U . . .
H35B H 0.265462 0.271885 0.564198 0.100 Uiso 1 1 calc R U . . .
H35C H 0.331359 0.210754 0.556444 0.100 Uiso 1 1 calc R U . . .
C44 C 0.8013(2) 0.6778(3) 0.56897(18) 0.0732(15) Uani 1 1 d . . . . .
H44A H 0.832563 0.722833 0.559042 0.110 Uiso 1 1 calc R U . . .
H44B H 0.760087 0.699621 0.586801 0.110 Uiso 1 1 calc R U . . .
H44C H 0.784317 0.648603 0.540264 0.110 Uiso 1 1 calc R U . . .
C37 C 0.3708(2) 0.3289(3) 0.61802(17) 0.0686(14) Uani 1 1 d . . . . .
H37A H 0.390485 0.275947 0.627655 0.103 Uiso 1 1 calc R U . . .
H37B H 0.323217 0.335984 0.632530 0.103 Uiso 1 1 calc R U . . .
H37C H 0.402639 0.372515 0.629164 0.103 Uiso 1 1 calc R U . . .
C16 C 0.2407(2) 0.6375(3) 0.67820(17) 0.0760(15) Uani 1 1 d . . . . .
H16A H 0.237320 0.636777 0.713556 0.114 Uiso 1 1 calc R U . . .
H16B H 0.200739 0.606396 0.664416 0.114 Uiso 1 1 calc R U . . .
H16C H 0.238486 0.693952 0.666677 0.114 Uiso 1 1 calc R U . . .
C14 C 0.3675(3) 0.8108(3) 0.80806(17) 0.0846(17) Uani 1 1 d . . . . .
H14A H 0.359810 0.858862 0.828457 0.127 Uiso 1 1 calc R U . . .
H14B H 0.393023 0.768936 0.826589 0.127 Uiso 1 1 calc R U . . .
H14C H 0.321050 0.789234 0.797466 0.127 Uiso 1 1 calc R U . . .
C33 C 0.5090(4) 0.0945(3) 0.47015(19) 0.0932(19) Uani 1 1 d . . . . .
H33A H 0.461643 0.094663 0.485583 0.140 Uiso 1 1 calc R U . . .
H33B H 0.546094 0.087049 0.494829 0.140 Uiso 1 1 calc R U . . .
H33C H 0.511470 0.049717 0.446739 0.140 Uiso 1 1 calc R U . . .
C13 C 0.3714(3) 0.8987(3) 0.73383(19) 0.0875(17) Uani 1 1 d . . . . .
H13A H 0.325161 0.876113 0.723628 0.131 Uiso 1 1 calc R U . . .
H13B H 0.399687 0.913268 0.705251 0.131 Uiso 1 1 calc R U . . .
H13C H 0.363325 0.947432 0.753585 0.131 Uiso 1 1 calc R U . . .
C46 C 1.0372(2) 0.5970(3) 0.6477(2) 0.0901(19) Uani 1 1 d . . . . .
H46A H 1.056150 0.630904 0.621496 0.135 Uiso 1 1 calc R U . . .
H46B H 1.062775 0.544864 0.648427 0.135 Uiso 1 1 calc R U . . .
H46C H 1.043846 0.625238 0.678656 0.135 Uiso 1 1 calc R U . . .
C18 C 0.3138(2) 0.5103(3) 0.6808(2) 0.0779(15) Uani 1 1 d . . . . .
H18A H 0.358561 0.483838 0.670822 0.117 Uiso 1 1 calc R U . . .
H18B H 0.272957 0.480405 0.667275 0.117 Uiso 1 1 calc R U . . .
H18C H 0.310591 0.510195 0.716180 0.117 Uiso 1 1 calc R U . . .
C32 C 0.4603(3) 0.1835(3) 0.40569(19) 0.097(2) Uani 1 1 d . . . . .
H32A H 0.464248 0.139060 0.382177 0.146 Uiso 1 1 calc R U . . .
H32B H 0.465382 0.235954 0.389004 0.146 Uiso 1 1 calc R U . . .
H32C H 0.413435 0.181067 0.421592 0.146 Uiso 1 1 calc R U . . .
C31 C 0.5911(3) 0.1741(3) 0.4164(2) 0.098(2) Uani 1 1 d . . . . .
H31A H 0.630802 0.163354 0.438672 0.147 Uiso 1 1 calc R U . . .
H31B H 0.598218 0.227201 0.400832 0.147 Uiso 1 1 calc R U . . .
H31C H 0.589413 0.131369 0.391670 0.147 Uiso 1 1 calc R U . . .
C12 C 0.4823(3) 0.8760(4) 0.7815(2) 0.099(2) Uani 1 1 d . . . . .
H12A H 0.470374 0.922974 0.801818 0.149 Uiso 1 1 calc R U . . .
H12B H 0.510366 0.894318 0.753530 0.149 Uiso 1 1 calc R U . . .
H12C H 0.510479 0.836742 0.800243 0.149 Uiso 1 1 calc R U . . .
Sb2 Sb 0.5463(2) 0.4791(3) 0.63114(15) 0.0570(16) Uani 0.0748(10) 1 d D . P A 2

loop_
_atom_site_aniso_label
_atom_site_aniso_U_11
_atom_site_aniso_U_22
_atom_site_aniso_U_33
_atom_site_aniso_U_23
_atom_site_aniso_U_13
_atom_site_aniso_U_12
Sb1 0.02267(14) 0.03426(16) 0.03746(16) 0.00334(11) -0.00170(11) 0.00002(12)
O2 0.0291(13) 0.0429(16) 0.0626(19) -0.0115(13) 0.0049(12) -0.0084(12)
O1 0.0257(13) 0.0454(15) 0.0507(16) -0.0032(12) 0.0072(11) -0.0014(12)
N2 0.0241(15) 0.0311(17) 0.0400(18) 0.0012(13) -0.0010(12) -0.0016(13)
N1 0.0222(15) 0.0432(18) 0.0392(18) 0.0000(14) -0.0003(13) 0.0035(14)
C38 0.0211(17) 0.036(2) 0.040(2) -0.0059(16) 0.0008(15) 0.0001(17)
C19 0.0231(17) 0.032(2) 0.040(2) 0.0009(16) -0.0024(15) -0.0023(16)
C20 0.0204(17) 0.036(2) 0.039(2) 0.0029(16) -0.0021(15) -0.0018(16)
C23 0.031(2) 0.0246(19) 0.040(2) -0.0012(15) -0.0049(16) -0.0017(16)
C1 0.0236(19) 0.039(2) 0.043(2) -0.0026(17) -0.0001(16) 0.0030(17)
C24 0.035(2) 0.033(2) 0.036(2) 0.0035(16) -0.0064(16) -0.0011(18)
C5 0.033(2) 0.050(2) 0.035(2) 0.0019(18) 0.0024(16) 0.0112(19)
C10 0.036(2) 0.043(2) 0.035(2) 0.0072(17) 0.0053(17) 0.0105(19)
C29 0.033(2) 0.034(2) 0.044(2) 0.0043(17) -0.0060(17) -0.0044(18)
C25 0.045(2) 0.036(2) 0.038(2) -0.0006(17) -0.0025(17) -0.0055(19)
C43 0.028(2) 0.042(2) 0.050(2) -0.0050(18) -0.0044(17) 0.0001(19)
C9 0.034(2) 0.053(2) 0.036(2) 0.0109(18) -0.0009(17) 0.007(2)
C39 0.032(2) 0.045(2) 0.051(3) 0.0003(18) -0.0016(17) -0.0028(19)
C28 0.036(2) 0.037(2) 0.049(3) 0.0053(18) -0.0077(18) -0.0086(19)
C21 0.0255(18) 0.043(2) 0.046(2) -0.0034(17) 0.0013(17) 0.0015(18)
C22 0.032(2) 0.040(2) 0.049(2) -0.0090(18) 0.0013(18) 0.0057(19)
C4 0.033(2) 0.047(2) 0.039(2) -0.0028(18) 0.0028(17) 0.0064(19)
C8 0.037(2) 0.061(3) 0.039(2) 0.004(2) 0.0086(18) 0.021(2)
C27 0.047(3) 0.038(2) 0.052(3) 0.0095(19) -0.014(2) -0.017(2)
C15 0.032(2) 0.066(3) 0.051(3) 0.003(2) 0.0051(19) 0.007(2)
C34 0.033(2) 0.043(2) 0.072(3) 0.003(2) -0.006(2) -0.016(2)
C6 0.040(2) 0.051(3) 0.043(2) -0.0041(19) 0.0006(18) 0.008(2)
C41 0.023(2) 0.053(3) 0.087(3) -0.015(2) -0.006(2) -0.005(2)
C26 0.058(3) 0.032(2) 0.043(2) 0.0014(17) -0.008(2) -0.009(2)
C2 0.030(2) 0.060(3) 0.056(3) -0.019(2) -0.0037(18) 0.003(2)
C7 0.042(2) 0.053(3) 0.039(2) 0.0016(19) 0.0024(18) 0.009(2)
C40 0.036(2) 0.051(3) 0.071(3) -0.004(2) 0.007(2) -0.016(2)
C42 0.031(2) 0.050(3) 0.070(3) -0.004(2) -0.011(2) 0.006(2)
C3 0.040(2) 0.071(3) 0.056(3) -0.028(2) -0.008(2) 0.014(2)
C36 0.040(3) 0.055(3) 0.113(4) 0.007(3) -0.005(3) -0.004(2)
C11 0.050(3) 0.055(3) 0.051(3) -0.008(2) 0.008(2) 0.015(2)
C30 0.081(3) 0.044(3) 0.051(3) -0.009(2) -0.001(2) -0.022(2)
C17 0.041(3) 0.098(4) 0.057(3) -0.009(3) -0.004(2) 0.003(3)
C45 0.044(2) 0.058(3) 0.069(3) 0.016(2) -0.008(2) -0.002(2)
C35 0.039(3) 0.060(3) 0.101(4) 0.002(3) -0.005(2) -0.019(2)
C44 0.054(3) 0.068(3) 0.097(4) 0.038(3) -0.014(3) -0.013(3)
C37 0.048(3) 0.078(3) 0.080(4) -0.001(3) 0.011(2) -0.022(3)
C16 0.032(2) 0.122(4) 0.074(3) -0.018(3) 0.005(2) 0.010(3)
C14 0.118(5) 0.076(4) 0.060(3) -0.007(3) 0.034(3) 0.015(3)
C33 0.170(6) 0.039(3) 0.070(4) -0.004(2) 0.010(4) -0.012(3)
C13 0.121(5) 0.056(3) 0.086(4) -0.004(3) 0.001(4) 0.029(3)
C46 0.030(2) 0.087(4) 0.153(6) -0.005(4) -0.018(3) -0.013(3)
C18 0.049(3) 0.081(4) 0.104(4) 0.017(3) 0.011(3) -0.013(3)
C32 0.147(6) 0.078(4) 0.067(4) -0.014(3) -0.032(4) -0.025(4)
C31 0.121(5) 0.073(4) 0.099(5) -0.050(3) 0.028(4) -0.025(4)
C12 0.075(4) 0.100(4) 0.122(5) -0.064(4) 0.000(3) 0.010(3)
Sb2 0.041(2) 0.066(3) 0.064(3) 0.007(2) -0.0037(19) 0.000(2)

loop_
_atom_type_symbol
_atom_type_description
_atom_type_scat_dispersion_real
_atom_type_scat_dispersion_imag
_atom_type_scat_source
C C 0.0033 0.0016 'International Tables Vol C Tables 4.2.6.8 and 6.1.1.4'
H H 0.0000 0.0000 'International Tables Vol C Tables 4.2.6.8 and 6.1.1.4'
N N 0.0061 0.0033 'International Tables Vol C Tables 4.2.6.8 and 6.1.1.4'
O O 0.0106 0.0060 'International Tables Vol C Tables 4.2.6.8 and 6.1.1.4'
Sb Sb -0.5866 1.5461 'International Tables Vol C Tables 4.2.6.8 and 6.1.1.4'

loop_
_geom_angle_atom_site_label_1
_geom_angle_atom_site_label_2
_geom_angle_atom_site_label_3
_geom_angle
_geom_angle_site_symmetry_1
_geom_angle_site_symmetry_3
_geom_angle_publ_flag
O2 Sb1 O1 77.39(10) . . ?
O2 Sb1 N2 79.75(10) . . ?
O2 Sb1 N1 125.12(11) . . ?
O1 Sb1 N2 132.82(10) . . ?
O1 Sb1 N1 80.72(10) . . ?
N1 Sb1 N2 79.65(10) . . ?
C29 O2 Sb1 128.8(2) . . ?
C29 O2 Sb2 132.4(3) . . ?
C10 O1 Sb1 125.0(2) . . ?
C10 O1 Sb2 132.8(2) . . ?
C20 N2 Sb1 126.4(2) . . ?
C20 N2 Sb2 124.1(2) . . ?
C23 N2 Sb1 120.8(2) . . ?
C23 N2 C20 107.3(3) . . ?
C23 N2 Sb2 122.2(2) . . ?
C1 N1 Sb1 127.7(2) . . ?
C1 N1 Sb2 122.2(3) . . ?
C4 N1 Sb1 122.3(2) . . ?
C4 N1 C1 107.1(3) . . ?
C4 N1 Sb2 120.1(3) . . ?
C43 C38 C19 120.2(3) . . ?
C43 C38 C39 120.4(3) . . ?
C39 C38 C19 119.4(3) . . ?
C20 C19 C38 118.4(3) . . ?
C20 C19 C1 124.5(3) . . ?
C1 C19 C38 117.0(3) . . ?
N2 C20 C21 107.8(3) . . ?
C19 C20 N2 124.0(3) . . ?
C19 C20 C21 128.0(3) . . ?
N2 C23 C24 124.1(3) . . ?
N2 C23 C22 109.4(3) . . ?
C22 C23 C24 126.2(3) . . ?
C19 C1 N1 125.8(3) . . ?
C19 C1 C2 126.5(3) . . ?
C2 C1 N1 107.6(3) . . ?
C29 C24 C23 121.7(3) . . ?
C29 C24 C25 119.9(3) . . ?
C25 C24 C23 118.0(3) . . ?
C10 C5 C4 122.2(3) . . ?
C10 C5 C6 120.0(3) . . ?
C6 C5 C4 117.7(4) . . ?
O1 C10 C5 121.2(3) . . ?
O1 C10 C9 119.3(3) . . ?
C5 C10 C9 119.4(3) . . ?
O2 C29 C24 122.8(3) . . ?
O2 C29 C28 118.0(3) . . ?
C24 C29 C28 119.2(3) . . ?
C24 C25 H25 118.9 . . ?
C26 C25 C24 122.2(4) . . ?
C26 C25 H25 118.9 . . ?
C38 C43 C42 118.2(4) . . ?
C38 C43 C45 121.8(3) . . ?
C42 C43 C45 120.0(4) . . ?
C10 C9 C15 121.7(3) . . ?
C8 C9 C10 116.4(4) . . ?
C8 C9 C15 121.9(3) . . ?
C38 C39 C44 121.3(3) . . ?
C40 C39 C38 118.7(4) . . ?
C40 C39 C44 120.0(4) . . ?
C29 C28 C34 122.6(3) . . ?
C27 C28 C29 117.2(4) . . ?
C27 C28 C34 120.1(3) . . ?
C20 C21 H21 126.2 . . ?
C22 C21 C20 107.6(3) . . ?
C22 C21 H21 126.2 . . ?
C23 C22 H22 126.1 . . ?
C21 C22 C23 107.9(3) . . ?
C21 C22 H22 126.1 . . ?
N1 C4 C5 125.6(3) . . ?
N1 C4 C3 109.1(3) . . ?
C3 C4 C5 125.3(3) . . ?
C9 C8 H8 117.3 . . ?
C7 C8 C9 125.4(3) . . ?
C7 C8 H8 117.3 . . ?
C28 C27 H27 117.4 . . ?
C28 C27 C26 125.3(4) . . ?
C26 C27 H27 117.4 . . ?
C9 C15 C17 109.8(3) . . ?
C9 C15 C16 112.4(4) . . ?
C16 C15 C17 105.8(3) . . ?
C18 C15 C9 109.5(3) . . ?
C18 C15 C17 111.6(4) . . ?
C18 C15 C16 107.7(4) . . ?
C28 C34 C35 112.3(4) . . ?
C36 C34 C28 108.8(3) . . ?
C36 C34 C35 107.1(3) . . ?
C37 C34 C28 110.0(3) . . ?
C37 C34 C36 111.9(4) . . ?
C37 C34 C35 106.8(3) . . ?
C5 C6 H6 118.7 . . ?
C7 C6 C5 122.5(4) . . ?
C7 C6 H6 118.7 . . ?
C40 C41 C42 117.9(4) . . ?
C40 C41 C46 121.1(4) . . ?
C42 C41 C46 121.0(4) . . ?
C25 C26 C27 116.2(4) . . ?
C25 C26 C30 124.1(4) . . ?
C27 C26 C30 119.6(4) . . ?
C1 C2 H2 125.8 . . ?
C3 C2 C1 108.5(3) . . ?
C3 C2 H2 125.8 . . ?
C8 C7 C11 120.2(3) . . ?
C6 C7 C8 116.1(4) . . ?
C6 C7 C11 123.6(4) . . ?
C39 C40 H40 118.9 . . ?
C41 C40 C39 122.2(4) . . ?
C41 C40 H40 118.9 . . ?
C43 C42 H42 118.8 . . ?
C41 C42 C43 122.5(4) . . ?
C41 C42 H42 118.8 . . ?
C4 C3 H3 126.2 . . ?
C2 C3 C4 107.6(3) . . ?
C2 C3 H3 126.2 . . ?
C34 C36 H36A 109.5 . . ?
C34 C36 H36B 109.5 . . ?
C34 C36 H36C 109.5 . . ?
H36A C36 H36B 109.5 . . ?
H36A C36 H36C 109.5 . . ?
H36B C36 H36C 109.5 . . ?
C14 C11 C7 110.0(4) . . ?
C14 C11 C12 108.4(4) . . ?
C13 C11 C7 110.1(4) . . ?
C13 C11 C14 109.6(4) . . ?
C13 C11 C12 106.9(4) . . ?
C12 C11 C7 111.8(3) . . ?
C26 C30 C32 109.2(4) . . ?
C33 C30 C26 110.2(4) . . ?
C33 C30 C32 107.3(4) . . ?
C33 C30 C31 111.0(5) . . ?
C31 C30 C26 113.0(4) . . ?
C31 C30 C32 105.9(4) . . ?
C15 C17 H17A 109.5 . . ?
C15 C17 H17B 109.5 . . ?
C15 C17 H17C 109.5 . . ?
H17A C17 H17B 109.5 . . ?
H17A C17 H17C 109.5 . . ?
H17B C17 H17C 109.5 . . ?
C43 C45 H45A 109.5 . . ?
C43 C45 H45B 109.5 . . ?
C43 C45 H45C 109.5 . . ?
H45A C45 H45B 109.5 . . ?
H45A C45 H45C 109.5 . . ?
H45B C45 H45C 109.5 . . ?
C34 C35 H35A 109.5 . . ?
C34 C35 H35B 109.5 . . ?
C34 C35 H35C 109.5 . . ?
H35A C35 H35B 109.5 . . ?
H35A C35 H35C 109.5 . . ?
H35B C35 H35C 109.5 . . ?
C39 C44 H44A 109.5 . . ?
C39 C44 H44B 109.5 . . ?
C39 C44 H44C 109.5 . . ?
H44A C44 H44B 109.5 . . ?
H44A C44 H44C 109.5 . . ?
H44B C44 H44C 109.5 . . ?
C34 C37 H37A 109.5 . . ?
C34 C37 H37B 109.5 . . ?
C34 C37 H37C 109.5 . . ?
H37A C37 H37B 109.5 . . ?
H37A C37 H37C 109.5 . . ?
H37B C37 H37C 109.5 . . ?
C15 C16 H16A 109.5 . . ?
C15 C16 H16B 109.5 . . ?
C15 C16 H16C 109.5 . . ?
H16A C16 H16B 109.5 . . ?
H16A C16 H16C 109.5 . . ?
H16B C16 H16C 109.5 . . ?
C11 C14 H14A 109.5 . . ?
C11 C14 H14B 109.5 . . ?
C11 C14 H14C 109.5 . . ?
H14A C14 H14B 109.5 . . ?
H14A C14 H14C 109.5 . . ?
H14B C14 H14C 109.5 . . ?
C30 C33 H33A 109.5 . . ?
C30 C33 H33B 109.5 . . ?
C30 C33 H33C 109.5 . . ?
H33A C33 H33B 109.5 . . ?
H33A C33 H33C 109.5 . . ?
H33B C33 H33C 109.5 . . ?
C11 C13 H13A 109.5 . . ?
C11 C13 H13B 109.5 . . ?
C11 C13 H13C 109.5 . . ?
H13A C13 H13B 109.5 . . ?
H13A C13 H13C 109.5 . . ?
H13B C13 H13C 109.5 . . ?
C41 C46 H46A 109.5 . . ?
C41 C46 H46B 109.5 . . ?
C41 C46 H46C 109.5 . . ?
H46A C46 H46B 109.5 . . ?
H46A C46 H46C 109.5 . . ?
H46B C46 H46C 109.5 . . ?
C15 C18 H18A 109.5 . . ?
C15 C18 H18B 109.5 . . ?
C15 C18 H18C 109.5 . . ?
H18A C18 H18B 109.5 . . ?
H18A C18 H18C 109.5 . . ?
H18B C18 H18C 109.5 . . ?
C30 C32 H32A 109.5 . . ?
C30 C32 H32B 109.5 . . ?
C30 C32 H32C 109.5 . . ?
H32A C32 H32B 109.5 . . ?
H32A C32 H32C 109.5 . . ?
H32B C32 H32C 109.5 . . ?
C30 C31 H31A 109.5 . . ?
C30 C31 H31B 109.5 . . ?
C30 C31 H31C 109.5 . . ?
H31A C31 H31B 109.5 . . ?
H31A C31 H31C 109.5 . . ?
H31B C31 H31C 109.5 . . ?
C11 C12 H12A 109.5 . . ?
C11 C12 H12B 109.5 . . ?
C11 C12 H12C 109.5 . . ?
H12A C12 H12B 109.5 . . ?
H12A C12 H12C 109.5 . . ?
H12B C12 H12C 109.5 . . ?
O2 Sb2 O1 82.82(18) . . ?
O2 Sb2 N2 83.25(19) . . ?
O2 Sb2 N1 140.3(2) . . ?
O1 Sb2 N2 135.9(2) . . ?
O1 Sb2 N1 83.70(19) . . ?
N1 Sb2 N2 80.95(17) . . ?

loop_
_geom_bond_atom_site_label_1
_geom_bond_atom_site_label_2
_geom_bond_distance
_geom_bond_site_symmetry_2
_geom_bond_publ_flag
Sb1 O2 2.015(2) . ?
Sb1 O1 2.044(2) . ?
Sb1 N2 2.203(3) . ?
Sb1 N1 2.181(3) . ?
O2 C29 1.356(4) . ?
O2 Sb2 1.846(5) . ?
O1 C10 1.369(4) . ?
O1 Sb2 1.988(5) . ?
N2 C20 1.406(4) . ?
N2 C23 1.359(4) . ?
N2 Sb2 2.211(5) . ?
N1 C1 1.409(4) . ?
N1 C4 1.364(4) . ?
N1 Sb2 2.113(5) . ?
C38 C19 1.505(4) . ?
C38 C43 1.393(5) . ?
C38 C39 1.393(5) . ?
C19 C20 1.382(5) . ?
C19 C1 1.383(5) . ?
C20 C21 1.419(5) . ?
C23 C24 1.460(5) . ?
C23 C22 1.412(5) . ?
C1 C2 1.399(5) . ?
C24 C29 1.399(5) . ?
C24 C25 1.408(5) . ?
C5 C10 1.388(5) . ?
C5 C4 1.462(5) . ?
C5 C6 1.402(5) . ?
C10 C9 1.431(5) . ?
C29 C28 1.429(5) . ?
C25 H25 0.9400 . ?
C25 C26 1.372(5) . ?
C43 C42 1.395(5) . ?
C43 C45 1.500(5) . ?
C9 C8 1.389(5) . ?
C9 C15 1.530(5) . ?
C39 C40 1.391(5) . ?
C39 C44 1.512(5) . ?
C28 C27 1.375(5) . ?
C28 C34 1.531(5) . ?
C21 H21 0.9400 . ?
C21 C22 1.365(5) . ?
C22 H22 0.9400 . ?
C4 C3 1.407(5) . ?
C8 H8 0.9400 . ?
C8 C7 1.387(5) . ?
C27 H27 0.9400 . ?
C27 C26 1.398(5) . ?
C15 C17 1.539(6) . ?
C15 C16 1.537(5) . ?
C15 C18 1.519(6) . ?
C34 C36 1.527(6) . ?
C34 C35 1.537(5) . ?
C34 C37 1.526(6) . ?
C6 H6 0.9400 . ?
C6 C7 1.366(5) . ?
C41 C40 1.372(6) . ?
C41 C42 1.375(6) . ?
C41 C46 1.524(5) . ?
C26 C30 1.526(5) . ?
C2 H2 0.9400 . ?
C2 C3 1.361(5) . ?
C7 C11 1.537(5) . ?
C40 H40 0.9400 . ?
C42 H42 0.9400 . ?
C3 H3 0.9400 . ?
C36 H36A 0.9700 . ?
C36 H36B 0.9700 . ?
C36 H36C 0.9700 . ?
C11 C14 1.520(6) . ?
C11 C13 1.520(6) . ?
C11 C12 1.536(6) . ?
C30 C33 1.500(6) . ?
C30 C32 1.544(7) . ?
C30 C31 1.506(7) . ?
C17 H17A 0.9700 . ?
C17 H17B 0.9700 . ?
C17 H17C 0.9700 . ?
C45 H45A 0.9700 . ?
C45 H45B 0.9700 . ?
C45 H45C 0.9700 . ?
C35 H35A 0.9700 . ?
C35 H35B 0.9700 . ?
C35 H35C 0.9700 . ?
C44 H44A 0.9700 . ?
C44 H44B 0.9700 . ?
C44 H44C 0.9700 . ?
C37 H37A 0.9700 . ?
C37 H37B 0.9700 . ?
C37 H37C 0.9700 . ?
C16 H16A 0.9700 . ?
C16 H16B 0.9700 . ?
C16 H16C 0.9700 . ?
C14 H14A 0.9700 . ?
C14 H14B 0.9700 . ?
C14 H14C 0.9700 . ?
C33 H33A 0.9700 . ?
C33 H33B 0.9700 . ?
C33 H33C 0.9700 . ?
C13 H13A 0.9700 . ?
C13 H13B 0.9700 . ?
C13 H13C 0.9700 . ?
C46 H46A 0.9700 . ?
C46 H46B 0.9700 . ?
C46 H46C 0.9700 . ?
C18 H18A 0.9700 . ?
C18 H18B 0.9700 . ?
C18 H18C 0.9700 . ?
C32 H32A 0.9700 . ?
C32 H32B 0.9700 . ?
C32 H32C 0.9700 . ?
C31 H31A 0.9700 . ?
C31 H31B 0.9700 . ?
C31 H31C 0.9700 . ?
C12 H12A 0.9700 . ?
C12 H12B 0.9700 . ?
C12 H12C 0.9700 . ?

loop_
_geom_torsion_atom_site_label_1
_geom_torsion_atom_site_label_2
_geom_torsion_atom_site_label_3
_geom_torsion_atom_site_label_4
_geom_torsion
_geom_torsion_site_symmetry_1
_geom_torsion_site_symmetry_2
_geom_torsion_site_symmetry_3
_geom_torsion_site_symmetry_4
_geom_torsion_publ_flag
Sb1 O2 C29 C24 29.7(5) . . . . ?
Sb1 O2 C29 C28 -152.4(3) . . . . ?
Sb1 O1 C10 C5 -43.8(4) . . . . ?
Sb1 O1 C10 C9 137.9(3) . . . . ?
Sb1 N2 C20 C19 31.4(5) . . . . ?
Sb1 N2 C20 C21 -152.8(2) . . . . ?
Sb1 N2 C23 C24 -30.8(4) . . . . ?
Sb1 N2 C23 C22 154.7(2) . . . . ?
Sb1 N1 C1 C19 -16.8(5) . . . . ?
Sb1 N1 C1 C2 162.1(3) . . . . ?
Sb1 N1 C4 C5 13.9(5) . . . . ?
Sb1 N1 C4 C3 -164.2(3) . . . . ?
O2 C29 C28 C27 179.9(3) . . . . ?
O2 C29 C28 C34 2.5(5) . . . . ?
O1 C10 C9 C8 -179.5(3) . . . . ?
O1 C10 C9 C15 0.2(5) . . . . ?
N2 C20 C21 C22 -0.8(4) . . . . ?
N2 C23 C24 C29 -3.9(5) . . . . ?
N2 C23 C24 C25 -177.5(3) . . . . ?
N2 C23 C22 C21 0.3(4) . . . . ?
N1 C1 C2 C3 0.0(5) . . . . ?
N1 C4 C3 C2 2.3(5) . . . . ?
C38 C19 C20 N2 175.7(3) . . . . ?
C38 C19 C20 C21 0.8(6) . . . . ?
C38 C19 C1 N1 176.5(3) . . . . ?
C38 C19 C1 C2 -2.2(6) . . . . ?
C38 C43 C42 C41 -1.9(6) . . . . ?
C38 C39 C40 C41 -1.4(6) . . . . ?
C19 C38 C43 C42 -176.5(3) . . . . ?
C19 C38 C43 C45 2.9(5) . . . . ?
C19 C38 C39 C40 178.1(3) . . . . ?
C19 C38 C39 C44 -1.0(6) . . . . ?
C19 C20 C21 C22 174.7(4) . . . . ?
C19 C1 C2 C3 178.9(4) . . . . ?
C20 N2 C23 C24 173.6(3) . . . . ?
C20 N2 C23 C22 -0.8(4) . . . . ?
C20 C19 C1 N1 -5.0(6) . . . . ?
C20 C19 C1 C2 176.4(4) . . . . ?
C20 C21 C22 C23 0.3(4) . . . . ?
C23 N2 C20 C19 -174.7(3) . . . . ?
C23 N2 C20 C21 1.0(4) . . . . ?
C23 C24 C29 O2 7.7(5) . . . . ?
C23 C24 C29 C28 -170.1(3) . . . . ?
C23 C24 C25 C26 171.1(3) . . . . ?
C1 N1 C4 C5 175.9(3) . . . . ?
C1 N1 C4 C3 -2.2(4) . . . . ?
C1 C19 C20 N2 -2.8(6) . . . . ?
C1 C19 C20 C21 -177.7(4) . . . . ?
C1 C2 C3 C4 -1.4(5) . . . . ?
C24 C23 C22 C21 -174.0(3) . . . . ?
C24 C29 C28 C27 -2.2(5) . . . . ?
C24 C29 C28 C34 -179.6(3) . . . . ?
C24 C25 C26 C27 0.6(5) . . . . ?
C24 C25 C26 C30 -178.0(4) . . . . ?
C5 C10 C9 C8 2.1(5) . . . . ?
C5 C10 C9 C15 -178.1(3) . . . . ?
C5 C4 C3 C2 -175.9(4) . . . . ?
C5 C6 C7 C8 -0.4(6) . . . . ?
C5 C6 C7 C11 -178.6(4) . . . . ?
C10 C5 C4 N1 13.5(6) . . . . ?
C10 C5 C4 C3 -168.7(4) . . . . ?
C10 C5 C6 C7 1.9(6) . . . . ?
C10 C9 C8 C7 -0.7(6) . . . . ?
C10 C9 C15 C17 -61.2(5) . . . . ?
C10 C9 C15 C16 -178.6(4) . . . . ?
C10 C9 C15 C18 61.6(5) . . . . ?
C29 O2 Sb2 O1 179.0(3) . . . . ?
C29 O2 Sb2 N2 40.9(4) . . . . ?
C29 O2 Sb2 N1 107.9(4) . . . . ?
C29 C24 C25 C26 -2.6(5) . . . . ?
C29 C28 C27 C26 0.3(6) . . . . ?
C29 C28 C34 C36 64.6(5) . . . . ?
C29 C28 C34 C35 -177.0(4) . . . . ?
C29 C28 C34 C37 -58.3(5) . . . . ?
C25 C24 C29 O2 -178.8(3) . . . . ?
C25 C24 C29 C28 3.4(5) . . . . ?
C25 C26 C30 C33 116.6(5) . . . . ?
C25 C26 C30 C32 -125.8(4) . . . . ?
C25 C26 C30 C31 -8.1(6) . . . . ?
C43 C38 C19 C20 -85.3(4) . . . . ?
C43 C38 C19 C1 93.3(4) . . . . ?
C43 C38 C39 C40 -0.6(6) . . . . ?
C43 C38 C39 C44 -179.7(4) . . . . ?
C9 C8 C7 C6 -0.1(6) . . . . ?
C9 C8 C7 C11 178.1(4) . . . . ?
C39 C38 C19 C20 96.0(4) . . . . ?
C39 C38 C19 C1 -85.4(4) . . . . ?
C39 C38 C43 C42 2.2(5) . . . . ?
C39 C38 C43 C45 -178.4(4) . . . . ?
C28 C27 C26 C25 0.5(6) . . . . ?
C28 C27 C26 C30 179.2(4) . . . . ?
C22 C23 C24 C29 169.6(4) . . . . ?
C22 C23 C24 C25 -4.0(5) . . . . ?
C4 N1 C1 C19 -177.5(4) . . . . ?
C4 N1 C1 C2 1.4(4) . . . . ?
C4 C5 C10 O1 0.1(5) . . . . ?
C4 C5 C10 C9 178.4(3) . . . . ?
C4 C5 C6 C7 -179.2(4) . . . . ?
C8 C9 C15 C17 118.6(4) . . . . ?
C8 C9 C15 C16 1.1(5) . . . . ?
C8 C9 C15 C18 -118.6(4) . . . . ?
C8 C7 C11 C14 60.4(5) . . . . ?
C8 C7 C11 C13 -60.5(5) . . . . ?
C8 C7 C11 C12 -179.1(4) . . . . ?
C27 C28 C34 C36 -112.7(4) . . . . ?
C27 C28 C34 C35 5.7(5) . . . . ?
C27 C28 C34 C37 124.4(4) . . . . ?
C27 C26 C30 C33 -62.0(6) . . . . ?
C27 C26 C30 C32 55.6(5) . . . . ?
C27 C26 C30 C31 173.3(4) . . . . ?
C15 C9 C8 C7 179.5(4) . . . . ?
C34 C28 C27 C26 177.7(4) . . . . ?
C6 C5 C10 O1 179.0(3) . . . . ?
C6 C5 C10 C9 -2.7(5) . . . . ?
C6 C5 C4 N1 -165.4(4) . . . . ?
C6 C5 C4 C3 12.4(6) . . . . ?
C6 C7 C11 C14 -121.5(5) . . . . ?
C6 C7 C11 C13 117.6(5) . . . . ?
C6 C7 C11 C12 -1.0(6) . . . . ?
C40 C41 C42 C43 0.0(7) . . . . ?
C42 C41 C40 C39 1.7(7) . . . . ?
C45 C43 C42 C41 178.6(4) . . . . ?
C44 C39 C40 C41 177.8(4) . . . . ?
C46 C41 C40 C39 -178.7(4) . . . . ?
C46 C41 C42 C43 -179.6(4) . . . . ?
Sb2 O2 C29 C24 -37.6(5) . . . . ?
Sb2 O2 C29 C28 140.3(3) . . . . ?
Sb2 O1 C10 C5 18.2(5) . . . . ?
Sb2 O1 C10 C9 -160.1(3) . . . . ?
Sb2 N2 C20 C19 -22.4(5) . . . . ?
Sb2 N2 C20 C21 153.3(3) . . . . ?
Sb2 N2 C23 C24 20.6(5) . . . . ?
Sb2 N2 C23 C22 -153.8(3) . . . . ?
Sb2 N1 C1 C19 38.1(5) . . . . ?
Sb2 N1 C1 C2 -143.0(3) . . . . ?
Sb2 N1 C4 C5 -38.8(5) . . . . ?
Sb2 N1 C4 C3 143.1(3) . . . . ?
